data_7049002
loop_
_publ_author_name
'Zhong, Li'
'Xie, Shang-Fang'
'He, Jian-Qiang'
'Zhong, Qi-Sui'
'Yang, Meng'
'Chen, Wen-Bin'
'Dong, Wen'

_publ_section_title
;
 Syntheses, structures, magnetism and electrocatalytic oxygen evolution
 for four cobalt, manganese and copper complexes with dinuclear, 1D and 3D
 structures.
;
_journal_issue 10
_journal_name_full 'Dalton transactions (Cambridge, England : 2003)'
_journal_page_first 3467
_journal_page_last 3475
_journal_paper_doi 10.1039/c9dt00227h
_journal_volume 48
_journal_year 2019
_chemical_formula_moiety 'C8 H8 Mn N8 O2'
_chemical_formula_sum 'C8 H8 Mn N8 O2'
_chemical_formula_weight 303.16
_space_group_crystal_system orthorhombic
_space_group_IT_number 33
_space_group_name_Hall 'P 2c -2n'
_space_group_name_H-M_alt 'P n a 21'
_symmetry_space_group_name_Hall 'P 2c -2n'
_symmetry_space_group_name_H-M 'P n a 21'
_atom_sites_solution_hydrogens mixed
_atom_sites_solution_primary dual
_audit_creation_date 2019-02-12
_audit_creation_method
;
Olex2 1.2
(compiled 2018.05.29 svn.r3508 for OlexSys, GUI svn.r5506)
;
_audit_update_record
;
2019-02-12 deposited with the CCDC.
2019-02-12 downloaded from the CCDC.
;
_cell_angle_alpha 90
_cell_angle_beta 90
_cell_angle_gamma 90
_cell_formula_units_Z 4
_cell_length_a 14.6205(14)
_cell_length_b 12.1534(12)
_cell_length_c 6.2740(5)
_cell_measurement_reflns_used 9880
_cell_measurement_temperature 120(2)
_cell_measurement_theta_max 28.30
_cell_measurement_theta_min 2.79
_cell_volume 1114.82(18)
_computing_cell_refinement 'SAINT v8.37A (Bruker, 2015)'
_computing_data_collection
;
CrystalClear-SM Expert 2.0 r7 (Rigaku, 2011)
;
_computing_data_reduction 'SAINT v8.37A (Bruker, 2015)'
_computing_molecular_graphics 'Olex2 (Dolomanov et al., 2009)'
_computing_publication_material 'Olex2 (Dolomanov et al., 2009)'
_computing_structure_refinement 'ShelXL (Sheldrick, 2015)'
_computing_structure_solution 'ShelXT (Sheldrick, 2015)'
_diffrn_ambient_temperature 120
_diffrn_detector CCD
_diffrn_detector_area_resol_mean 28.5714
_diffrn_detector_type 'Rigaku Saturn724+'
_diffrn_measured_fraction_theta_full 0.997
_diffrn_measured_fraction_theta_max 0.998
_diffrn_measurement_device 'AFC12 (Right): Kappa 3 circle'
_diffrn_measurement_device_type 'Bruker APEX-II CCD'
_diffrn_measurement_method '\f and \w scans'
_diffrn_measurement_specimen_support 'Mitegen 50um'
_diffrn_radiation_collimation 0.3
_diffrn_radiation_monochromator Confocal
_diffrn_radiation_probe x-ray
_diffrn_radiation_type MoK\a
_diffrn_radiation_wavelength 0.71073
_diffrn_reflns_av_R_equivalents 0.0279
_diffrn_reflns_av_unetI/netI 0.0190
_diffrn_reflns_Laue_measured_fraction_full 0.997
_diffrn_reflns_Laue_measured_fraction_max 0.998
_diffrn_reflns_limit_h_max 19
_diffrn_reflns_limit_h_min -19
_diffrn_reflns_limit_k_max 16
_diffrn_reflns_limit_k_min -16
_diffrn_reflns_limit_l_max 8
_diffrn_reflns_limit_l_min -8
_diffrn_reflns_number 29156
_diffrn_reflns_point_group_measured_fraction_full 0.996
_diffrn_reflns_point_group_measured_fraction_max 0.994
_diffrn_reflns_theta_full 25.242
_diffrn_reflns_theta_max 28.395
_diffrn_reflns_theta_min 3.252
_diffrn_source 'Rotating Anode'
_diffrn_source_current 24.0
_diffrn_source_power 1.2
_diffrn_source_target Mo
_diffrn_source_type 'Rotating Anode'
_diffrn_source_voltage 50.0
_diffrn_standards_number 0
_exptl_absorpt_coefficient_mu 1.198
_exptl_absorpt_correction_T_max 0.7457
_exptl_absorpt_correction_T_min 0.7187
_exptl_absorpt_correction_type multi-scan
_exptl_absorpt_process_details
'SADABS-2014/5 (Bruker,2014/5) was used for absorption correction. wR2(int) was 0.0951 before and 0.0515 after correction. The Ratio of minimum to maximum transmission is 0.9638. The \l/2 correction factor is Not present.'
_exptl_crystal_colour colourless
_exptl_crystal_colour_primary colourless
_exptl_crystal_density_diffrn 1.806
_exptl_crystal_description block
_exptl_crystal_F_000 612
_exptl_crystal_size_max 0.152
_exptl_crystal_size_mid 0.094
_exptl_crystal_size_min 0.082
_refine_diff_density_max 0.206
_refine_diff_density_min -0.316
_refine_diff_density_rms 0.057
_refine_ls_abs_structure_details
;
 Flack x determined using 1178 quotients [(I+)-(I-)]/[(I+)+(I-)]
 (Parsons, Flack and Wagner, Acta Cryst. B69 (2013) 249-259).
;
_refine_ls_abs_structure_Flack 0.002(4)
_refine_ls_extinction_method none
_refine_ls_goodness_of_fit_ref 1.104
_refine_ls_hydrogen_treatment mixed
_refine_ls_matrix_type full
_refine_ls_number_parameters 178
_refine_ls_number_reflns 2782
_refine_ls_number_restraints 1
_refine_ls_restrained_S_all 1.104
_refine_ls_R_factor_all 0.0204
_refine_ls_R_factor_gt 0.0190
_refine_ls_shift/su_max 0.001
_refine_ls_shift/su_mean 0.000
_refine_ls_structure_factor_coef Fsqd
_refine_ls_weighting_details 'w=1/[\s^2^(Fo^2^)+(0.0269P)^2^+0.2052P] where P=(Fo^2^+2Fc^2^)/3'
_refine_ls_weighting_scheme calc
_refine_ls_wR_factor_gt 0.0472
_refine_ls_wR_factor_ref 0.0477
_reflns_Friedel_coverage 0.828
_reflns_Friedel_fraction_full 0.994
_reflns_Friedel_fraction_max 0.988
_reflns_number_gt 2686
_reflns_number_total 2782
_reflns_threshold_expression 'I > 2\s(I)'
_cod_data_source_file c9dt00227h2.cif
_cod_data_source_block 3
_cod_depositor_comments 'Adding full bibliography for 7048999--7049002.cif.'
_cod_database_code 7049002
_shelx_shelxl_version_number 2014/7
_shelx_space_group_comment
;
The symmetry employed for this shelxl refinement is uniquely defined
by the following loop, which should always be used as a source of
symmetry information in preference to the above space-group names.
They are only intended as comments.
;
_shelx_estimated_absorpt_t_max 0.908
_shelx_estimated_absorpt_t_min 0.839
_olex2_refinement_description
;
1. Fixed Uiso
 At 1.2 times of:
  All C(H) groups
 At 1.5 times of:
  All O(H,H) groups
2.a Riding coordinates:
 O1(H1A,H1B)
2.b Aromatic/amide H refined with riding coordinates:
 C1(H1), C2(H2), C3(H3), C4(H4)
;
_olex2_submission_special_instructions 'No special instructions were received'

loop_
_space_group_symop_operation_xyz
'x, y, z'
'-x, -y, z+1/2'
'x+1/2, -y+1/2, z'
'-x+1/2, y+1/2, z+1/2'

loop_
_atom_site_label
_atom_site_type_symbol
_atom_site_fract_x
_atom_site_fract_y
_atom_site_fract_z
_atom_site_U_iso_or_equiv
_atom_site_adp_type
_atom_site_occupancy
_atom_site_site_symmetry_order
_atom_site_calc_flag
_atom_site_refinement_flags_posn
Mn1 Mn 0.58203(2) 0.60798(2) 0.23183(6) 0.00912(8) Uani 1 1 d .
O1 O 0.65121(10) 0.74717(11) 0.4064(2) 0.0137(3) Uani 1 1 d .
H1A H 0.6684 0.7959 0.3178 0.021 Uiso 1 1 d R
H1B H 0.6983 0.7230 0.4707 0.021 Uiso 1 1 d R
O2 O 0.67320(10) 0.63795(12) -0.0278(3) 0.0153(3) Uani 1 1 d .
H2A H 0.697(2) 0.691(2) -0.031(5) 0.023 Uiso 1 1 d R
H2B H 0.691(2) 0.598(2) -0.131(5) 0.023 Uiso 1 1 d R
N1 N 0.49202(11) 0.74785(14) 0.0854(3) 0.0130(3) Uani 1 1 d .
N2 N 0.45887(11) 0.61701(13) 0.4255(3) 0.0101(3) Uani 1 1 d .
N3 N 0.42463(10) 0.56509(13) 0.6000(3) 0.0099(3) Uani 1 1 d .
N4 N 0.34043(11) 0.71839(13) 0.5448(3) 0.0115(3) Uani 1 1 d .
N5 N 0.32583(11) 0.49862(13) 0.9476(3) 0.0111(3) Uani 1 1 d .
N6 N 0.27324(11) 0.49515(13) 1.1239(3) 0.0129(3) Uani 1 1 d .
N7 N 0.22399(12) 0.58557(14) 1.1336(3) 0.0146(3) Uani 1 1 d .
N8 N 0.24359(11) 0.65103(13) 0.9656(3) 0.0137(3) Uani 1 1 d .
C1 C 0.50696(14) 0.80780(18) -0.0898(3) 0.0170(4) Uani 1 1 d .
H1 H 0.5533 0.7847 -0.1862 0.020 Uiso 1 1 calc R
C2 C 0.45737(16) 0.90284(18) -0.1371(4) 0.0201(4) Uani 1 1 d .
H2 H 0.4688 0.9425 -0.2648 0.024 Uiso 1 1 calc R
C3 C 0.39158(15) 0.93815(17) 0.0047(4) 0.0191(4) Uani 1 1 d .
H3 H 0.3580 1.0035 -0.0226 0.023 Uiso 1 1 calc R
C4 C 0.37493(14) 0.87705(16) 0.1880(3) 0.0160(5) Uani 1 1 d .
H4 H 0.3305 0.9002 0.2890 0.019 Uiso 1 1 calc R
C5 C 0.42486(11) 0.78131(14) 0.2194(4) 0.0110(3) Uani 1 1 d .
C6 C 0.40751(12) 0.70703(15) 0.3988(3) 0.0101(3) Uani 1 1 d .
C7 C 0.35477(13) 0.62839(15) 0.6649(3) 0.0098(3) Uani 1 1 d .
C8 C 0.30609(13) 0.59512(15) 0.8563(3) 0.0101(4) Uani 1 1 d .

loop_
_atom_site_aniso_label
_atom_site_aniso_U_11
_atom_site_aniso_U_22
_atom_site_aniso_U_33
_atom_site_aniso_U_23
_atom_site_aniso_U_13
_atom_site_aniso_U_12
Mn1 0.00851(12) 0.00796(12) 0.01089(13) -0.00034(12) 0.00152(13) 0.00059(9)
O1 0.0143(6) 0.0120(6) 0.0148(7) 0.0010(5) 0.0003(5) -0.0016(5)
O2 0.0190(7) 0.0105(6) 0.0165(7) -0.0040(6) 0.0076(6) -0.0046(6)
N1 0.0111(8) 0.0159(7) 0.0120(8) 0.0017(6) -0.0001(6) -0.0016(6)
N2 0.0090(7) 0.0101(7) 0.0113(8) 0.0029(5) 0.0017(6) -0.0006(6)
N3 0.0100(7) 0.0091(7) 0.0107(8) 0.0010(6) 0.0021(6) -0.0001(6)
N4 0.0117(8) 0.0108(7) 0.0120(8) 0.0022(6) 0.0017(6) 0.0009(6)
N5 0.0114(7) 0.0106(7) 0.0112(7) 0.0009(6) 0.0007(6) 0.0000(6)
N6 0.0144(8) 0.0119(7) 0.0124(8) 0.0002(6) 0.0010(6) 0.0008(6)
N7 0.0172(8) 0.0132(7) 0.0133(8) 0.0020(6) 0.0045(7) 0.0014(6)
N8 0.0157(8) 0.0129(8) 0.0127(7) 0.0015(6) 0.0045(6) 0.0030(6)
C1 0.0166(9) 0.0218(10) 0.0126(9) 0.0037(7) 0.0010(7) -0.0032(8)
C2 0.0206(11) 0.0239(11) 0.0158(10) 0.0099(8) -0.0037(8) -0.0059(8)
C3 0.0170(10) 0.0163(9) 0.0240(11) 0.0078(9) -0.0051(8) -0.0003(8)
C4 0.0134(9) 0.0158(9) 0.0187(13) 0.0040(7) -0.0010(7) 0.0015(7)
C5 0.0090(7) 0.0125(7) 0.0116(8) 0.0028(9) -0.0016(8) -0.0024(6)
C6 0.0095(8) 0.0088(8) 0.0120(9) 0.0011(7) 0.0003(7) -0.0003(6)
C7 0.0089(8) 0.0087(8) 0.0116(8) -0.0001(6) -0.0003(7) 0.0005(7)
C8 0.0093(9) 0.0098(8) 0.0111(9) -0.0002(7) 0.0004(7) 0.0001(6)

loop_
_atom_type_symbol
_atom_type_description
_atom_type_scat_dispersion_real
_atom_type_scat_dispersion_imag
_atom_type_scat_source
C C 0.0033 0.0016 'International Tables Vol C Tables 4.2.6.8 and 6.1.1.4'
H H 0.0000 0.0000 'International Tables Vol C Tables 4.2.6.8 and 6.1.1.4'
Mn Mn 0.3368 0.7283 'International Tables Vol C Tables 4.2.6.8 and 6.1.1.4'
N N 0.0061 0.0033 'International Tables Vol C Tables 4.2.6.8 and 6.1.1.4'
O O 0.0106 0.0060 'International Tables Vol C Tables 4.2.6.8 and 6.1.1.4'

loop_
_geom_angle_atom_site_label_1
_geom_angle_atom_site_label_2
_geom_angle_atom_site_label_3
_geom_angle
_geom_angle_site_symmetry_1
_geom_angle_site_symmetry_3
O1 Mn1 N1 84.13(5) . .
O1 Mn1 N3 153.43(5) . 2_664
O1 Mn1 N5 82.78(5) . 2_664
O2 Mn1 O1 87.85(6) . .
O2 Mn1 N1 85.85(6) . .
O2 Mn1 N2 159.07(6) . .
O2 Mn1 N3 84.64(6) . 2_664
O2 Mn1 N5 100.30(6) . 2_664
N2 Mn1 O1 93.56(6) . .
N2 Mn1 N1 73.55(6) . .
N2 Mn1 N3 102.45(6) . 2_664
N2 Mn1 N5 100.60(6) . 2_664
N3 Mn1 N1 120.55(6) 2_664 .
N3 Mn1 N5 73.59(6) 2_664 2_664
N5 Mn1 N1 165.30(6) 2_664 .
Mn1 O1 H1A 109.7 . .
Mn1 O1 H1B 109.5 . .
H1A O1 H1B 108.2 . .
Mn1 O2 H2A 118(2) . .
Mn1 O2 H2B 132.1(19) . .
H2A O2 H2B 110(3) . .
C1 N1 Mn1 128.87(14) . .
C1 N1 C5 117.71(18) . .
C5 N1 Mn1 112.48(13) . .
N3 N2 Mn1 137.01(12) . .
C6 N2 Mn1 115.86(12) . .
C6 N2 N3 105.89(15) . .
N2 N3 Mn1 137.89(12) . 2_665
C7 N3 Mn1 112.91(12) . 2_665
C7 N3 N2 104.99(15) . .
C7 N4 C6 100.60(15) . .
N6 N5 Mn1 142.83(12) . 2_665
C8 N5 Mn1 111.55(12) . 2_665
C8 N5 N6 104.83(15) . .
N7 N6 N5 108.90(15) . .
N6 N7 N8 109.88(16) . .
C8 N8 N7 104.32(15) . .
N1 C1 H1 118.6 . .
N1 C1 C2 122.8(2) . .
C2 C1 H1 118.6 . .
C1 C2 H2 120.6 . .
C3 C2 C1 118.89(19) . .
C3 C2 H2 120.6 . .
C2 C3 H3 120.3 . .
C2 C3 C4 119.31(19) . .
C4 C3 H3 120.3 . .
C3 C4 H4 120.9 . .
C5 C4 C3 118.2(2) . .
C5 C4 H4 120.9 . .
N1 C5 C4 123.0(2) . .
N1 C5 C6 114.65(15) . .
C4 C5 C6 122.33(19) . .
N2 C6 N4 114.00(17) . .
N2 C6 C5 120.21(16) . .
N4 C6 C5 125.76(16) . .
N3 C7 N4 114.51(17) . .
N3 C7 C8 117.64(16) . .
N4 C7 C8 127.81(17) . .
N5 C8 C7 119.50(17) . .
N8 C8 N5 112.07(17) . .
N8 C8 C7 128.37(17) . .

loop_
_geom_bond_atom_site_label_1
_geom_bond_atom_site_label_2
_geom_bond_distance
_geom_bond_site_symmetry_2
Mn1 O1 2.2550(14) .
Mn1 O2 2.1361(15) .
Mn1 N1 2.3378(17) .
Mn1 N2 2.1750(16) .
Mn1 N3 2.2623(16) 2_664
Mn1 N5 2.3077(16) 2_664
O1 H1A 0.8500 .
O1 H1B 0.8500 .
O2 H2A 0.74(3) .
O2 H2B 0.85(3) .
N1 C1 1.337(3) .
N1 C5 1.355(3) .
N2 N3 1.359(2) .
N2 C6 1.338(2) .
N3 Mn1 2.2622(16) 2_665
N3 C7 1.342(2) .
N4 C6 1.349(2) .
N4 C7 1.345(2) .
N5 Mn1 2.3077(16) 2_665
N5 N6 1.348(2) .
N5 C8 1.337(2) .
N6 N7 1.315(2) .
N7 N8 1.351(2) .
N8 C8 1.329(3) .
C1 H1 0.9500 .
C1 C2 1.395(3) .
C2 H2 0.9500 .
C2 C3 1.379(3) .
C3 H3 0.9500 .
C3 C4 1.390(3) .
C4 H4 0.9500 .
C4 C5 1.388(3) .
C5 C6 1.465(3) .
C7 C8 1.453(3) .
